data_2202955
loop_
_publ_author_name
'Tuncer H\"okelek'
'Ay\,se Uzg\"oren'
'Yavuz Erg\"un'
'Nazan Tuno\(glu'
'G\"urol Okay'

_publ_section_title
;
 Dimethyl
 7-oxo-3-(pyrrolidin-1-yl)cycloocta-2,8-diene-1,2-dicarboxylate
;
_journal_issue 8
_journal_name_full 'Acta Crystallographica Section E'
_journal_page_first o1220
_journal_page_last o1222
_journal_paper_doi 10.1107/S1600536803016301
_journal_volume 59
_journal_year 2003
_chemical_formula_iupac 'C16 H21 N O5'
_chemical_formula_moiety 'C16 H21 N O5'
_chemical_formula_sum 'C16 H21 N O5'
_chemical_formula_weight 307.34
_chemical_name_systematic ?
_space_group_IT_number 14
_symmetry_cell_setting monoclinic
_symmetry_space_group_name_Hall '-P 2yn'
_symmetry_space_group_name_H-M 'P 1 21/n 1'
_atom_sites_solution_hydrogens geom
_atom_sites_solution_primary direct
_atom_sites_solution_secondary difmap
_audit_creation_method SHELXL-97
_cell_angle_alpha 90.00
_cell_angle_beta 99.213(12)
_cell_angle_gamma 90.00
_cell_formula_units_Z 4
_cell_length_a 9.3947(18)
_cell_length_b 14.195(3)
_cell_length_c 11.7723(11)
_cell_measurement_reflns_used 25
_cell_measurement_temperature 293(2)
_cell_measurement_theta_max 22
_cell_measurement_theta_min 10
_cell_volume 1549.7(5)
_computing_cell_refinement 'CAD-4 EXPRESS'
_computing_data_collection 'CAD-4 EXPRESS (Enraf-Nonius, 1994)'
_computing_data_reduction 'XCAD4 (Harms & Wocadlo, 1995)'
_computing_molecular_graphics 'ORTEP-3 for Windows (Farrugia, 1997)'
_computing_publication_material 'WinGX (Farrugia, 1999)'
_computing_structure_refinement 'SHELXL97 (Sheldrick, 1997)'
_computing_structure_solution 'SHELXS97 (Sheldrick, 1997)'
_diffrn_ambient_temperature 293(2)
_diffrn_measured_fraction_theta_full 1.000
_diffrn_measured_fraction_theta_max 1.000
_diffrn_measurement_device_type 'Enraf-Nonius CAD-4'
_diffrn_measurement_method 'non-profiled \w'
_diffrn_radiation_monochromator graphite
_diffrn_radiation_source 'fine-focus sealed tube'
_diffrn_radiation_type MoK\a
_diffrn_radiation_wavelength 0.71073
_diffrn_reflns_av_R_equivalents 0.0509
_diffrn_reflns_av_sigmaI/netI 0.1449
_diffrn_reflns_limit_h_max 11
_diffrn_reflns_limit_h_min -11
_diffrn_reflns_limit_k_max 17
_diffrn_reflns_limit_k_min 0
_diffrn_reflns_limit_l_max 14
_diffrn_reflns_limit_l_min 0
_diffrn_reflns_number 3141
_diffrn_reflns_theta_full 26.30
_diffrn_reflns_theta_max 26.30
_diffrn_reflns_theta_min 3.02
_diffrn_standards_decay_% 1
_diffrn_standards_interval_time 120
_diffrn_standards_number 3
_exptl_absorpt_coefficient_mu 0.098
_exptl_absorpt_correction_type none
_exptl_crystal_colour yellow
_exptl_crystal_density_diffrn 1.317
_exptl_crystal_density_method 'not measured'
_exptl_crystal_description plate
_exptl_crystal_F_000 656
_exptl_crystal_size_max 0.35
_exptl_crystal_size_mid 0.25
_exptl_crystal_size_min 0.15
_refine_diff_density_max 0.176
_refine_diff_density_min -0.169
_refine_ls_extinction_method none
_refine_ls_goodness_of_fit_ref 0.914
_refine_ls_hydrogen_treatment mixed
_refine_ls_matrix_type full
_refine_ls_number_parameters 263
_refine_ls_number_reflns 2994
_refine_ls_number_restraints 0
_refine_ls_restrained_S_all 0.914
_refine_ls_R_factor_all 0.1764
_refine_ls_R_factor_gt 0.0441
_refine_ls_shift/su_max <0.001
_refine_ls_shift/su_mean 0.000
_refine_ls_structure_factor_coef Fsqd
_refine_ls_weighting_details 'calc w = 1/[\s^2^(Fo^2^)+(0.0279P)^2^] where P = (Fo^2^+2Fc^2^)/3'
_refine_ls_weighting_scheme calc
_refine_ls_wR_factor_gt 0.0720
_refine_ls_wR_factor_ref 0.0989
_reflns_number_gt 1327
_reflns_number_total 3141
_reflns_threshold_expression I>2\s(I)
_cod_data_source_file wn6174.cif
_cod_data_source_block I
_cod_original_cell_volume 1549.7(4)
_cod_original_sg_symbol_H-M 'P 21/n'
_cod_database_code 2202955
_cod_database_fobs_code 2202955

loop_
_symmetry_equiv_pos_as_xyz
'x, y, z'
'-x+1/2, y+1/2, -z+1/2'
'-x, -y, -z'
'x-1/2, -y-1/2, z-1/2'

loop_
_atom_site_label
_atom_site_fract_x
_atom_site_fract_y
_atom_site_fract_z
_atom_site_U_iso_or_equiv
_atom_site_adp_type
_atom_site_calc_flag
_atom_site_refinement_flags
_atom_site_occupancy
_atom_site_disorder_assembly
_atom_site_disorder_group
_atom_site_type_symbol
H161 0.401(3) 0.574(3) 0.718(3) 0.093(13) Uiso d . 1 . . H
H162 0.513(3) 0.519(2) 0.653(3) 0.067(10) Uiso d . 1 . . H
H132 0.244(2) 0.3638(19) 0.548(2) 0.034(8) Uiso d . 1 . . H
H81 0.077(3) 0.744(2) 0.250(2) 0.047(8) Uiso d . 1 . . H
H142 0.181(4) 0.453(2) 0.753(3) 0.092(13) Uiso d . 1 . . H
H131 0.122(3) 0.435(2) 0.554(2) 0.070(10) Uiso d . 1 . . H
H42 0.466(3) 0.6512(17) 0.538(2) 0.047(8) Uiso d . 1 . . H
H41 0.367(2) 0.6869(17) 0.431(2) 0.033(7) Uiso d . 1 . . H
H141 0.223(4) 0.353(2) 0.740(3) 0.083(13) Uiso d . 1 . . H
H62 0.078(3) 0.652(2) 0.536(2) 0.053(9) Uiso d . 1 . . H
H52 0.292(2) 0.6984(17) 0.652(2) 0.038(7) Uiso d . 1 . . H
H61 0.064(3) 0.745(2) 0.583(2) 0.053(9) Uiso d . 1 . . H
H51 0.320(3) 0.788(2) 0.562(2) 0.060(9) Uiso d . 1 . . H
H122 0.071(5) 0.352(4) 0.136(4) 0.16(2) Uiso d . 1 . . H
H121 -0.087(5) 0.345(3) 0.175(4) 0.155(19) Uiso d . 1 . . H
H123 0.065(3) 0.296(2) 0.245(3) 0.080(12) Uiso d . 1 . . H
O4 0.0485(2) 0.43707(13) 0.26297(15) 0.0420(5) Uani d . 1 . . O
O2 0.2570(2) 0.54014(13) 0.15345(14) 0.0435(5) Uani d . 1 . . O
O3 0.2545(2) 0.37804(13) 0.36115(16) 0.0472(5) Uani d . 1 . . O
N1 0.3141(2) 0.50115(15) 0.57053(17) 0.0320(5) Uani d . 1 . . N
C2 0.1991(3) 0.54176(17) 0.3781(2) 0.0281(6) Uani d . 1 . . C
O1 0.0565(2) 0.62224(16) 0.09200(16) 0.0634(7) Uani d . 1 . . O
C3 0.2904(3) 0.56070(18) 0.4815(2) 0.0307(6) Uani d . 1 . . C
C4 0.3611(3) 0.6556(2) 0.5009(3) 0.0363(7) Uani d . 1 . . C
C9 0.1443(3) 0.5932(2) 0.1684(2) 0.0367(7) Uani d . 1 . . C
C1 0.1469(3) 0.61512(19) 0.2956(2) 0.0305(6) Uani d . 1 . . C
C11 0.1752(3) 0.44474(19) 0.3379(2) 0.0328(7) Uani d . 1 . . C
O5 -0.0025(3) 0.82502(15) 0.39832(18) 0.0758(8) Uani d . 1 . . O
C13 0.2202(4) 0.4213(2) 0.5883(2) 0.0432(8) Uani d . 1 . . C
C16 0.4229(4) 0.5156(2) 0.6748(2) 0.0414(8) Uani d . 1 . . C
C5 0.2778(3) 0.7210(2) 0.5700(3) 0.0433(8) Uani d . 1 . . C
C8 0.0990(3) 0.7029(2) 0.3110(2) 0.0369(7) Uani d . 1 . . C
C7 0.0666(3) 0.7519(2) 0.4125(2) 0.0431(7) Uani d . 1 . . C
C6 0.1153(3) 0.7160(2) 0.5320(3) 0.0424(8) Uani d . 1 . . C
C12 0.0282(5) 0.3506(3) 0.1978(4) 0.0609(11) Uani d . 1 . . C
C14 0.2482(4) 0.4074(3) 0.7173(3) 0.0562(10) Uani d . 1 . . C
C10 0.2673(3) 0.5162(2) 0.0350(2) 0.0575(9) Uani d . 1 . . C
H10A 0.3515 0.4783 0.0332 0.086 Uiso calc R 1 . . H
H10B 0.2741 0.5729 -0.0083 0.086 Uiso calc R 1 . . H
H10C 0.1830 0.4816 0.0017 0.086 Uiso calc R 1 . . H
C15 0.4037(3) 0.4323(2) 0.7501(2) 0.0560(9) Uani d . 1 . . C
H15A 0.4651 0.3803 0.7349 0.067 Uiso calc R 1 . . H
H15B 0.4259 0.4490 0.8309 0.067 Uiso calc R 1 . . H

loop_
_atom_site_aniso_label
_atom_site_aniso_U_11
_atom_site_aniso_U_22
_atom_site_aniso_U_33
_atom_site_aniso_U_12
_atom_site_aniso_U_13
_atom_site_aniso_U_23
O4 0.0494(12) 0.0371(12) 0.0344(10) -0.0047(10) -0.0083(9) -0.0071(9)
O2 0.0441(12) 0.0591(14) 0.0269(10) 0.0062(10) 0.0040(9) -0.0010(10)
O3 0.0591(14) 0.0313(12) 0.0470(12) 0.0081(11) -0.0044(10) -0.0062(10)
N1 0.0325(12) 0.0328(13) 0.0281(12) -0.0065(11) -0.0026(10) 0.0026(11)
C2 0.0323(15) 0.0270(15) 0.0238(13) -0.0026(12) 0.0011(12) -0.0044(12)
O1 0.0738(15) 0.0759(17) 0.0341(12) 0.0318(13) -0.0107(11) 0.0009(11)
C3 0.0350(15) 0.0289(15) 0.0295(14) 0.0012(13) 0.0086(12) 0.0007(13)
C4 0.0383(18) 0.0332(17) 0.0354(17) -0.0078(14) 0.0002(14) 0.0037(14)
C9 0.0382(17) 0.0386(18) 0.0325(16) 0.0025(14) 0.0027(14) -0.0014(14)
C1 0.0283(15) 0.0349(17) 0.0272(14) -0.0019(13) 0.0014(12) -0.0014(13)
C11 0.0360(16) 0.0334(18) 0.0276(14) -0.0001(14) 0.0009(12) -0.0007(13)
O5 0.1071(19) 0.0496(15) 0.0680(17) 0.0355(14) 0.0064(14) -0.0025(13)
C13 0.046(2) 0.044(2) 0.0366(18) -0.0070(17) -0.0021(16) 0.0085(16)
C16 0.0405(19) 0.053(2) 0.0266(16) -0.0024(17) -0.0063(14) 0.0049(15)
C5 0.053(2) 0.0343(19) 0.0400(18) -0.0059(16) -0.0009(16) -0.0079(16)
C8 0.0424(18) 0.0345(18) 0.0322(17) 0.0063(15) 0.0008(13) 0.0047(14)
C7 0.0499(19) 0.0310(16) 0.0471(18) 0.0068(14) 0.0033(15) -0.0033(15)
C6 0.054(2) 0.0346(18) 0.0413(18) -0.0006(17) 0.0162(16) -0.0058(16)
C12 0.095(3) 0.037(2) 0.045(2) -0.012(2) -0.008(2) -0.0158(18)
C14 0.052(2) 0.074(3) 0.040(2) -0.011(2) -0.0015(17) 0.022(2)
C10 0.076(2) 0.067(2) 0.0314(17) 0.0093(18) 0.0129(16) -0.0084(16)
C15 0.056(2) 0.069(2) 0.0388(18) -0.0079(18) -0.0057(15) 0.0150(17)

loop_
_atom_type_symbol
_atom_type_description
_atom_type_scat_dispersion_real
_atom_type_scat_dispersion_imag
_atom_type_scat_source
C C 0.0033 0.0016 'International Tables Vol C Tables 4.2.6.8 and 6.1.1.4'
H H 0.0000 0.0000 'International Tables Vol C Tables 4.2.6.8 and 6.1.1.4'
N N 0.0061 0.0033 'International Tables Vol C Tables 4.2.6.8 and 6.1.1.4'
O O 0.0106 0.0060 'International Tables Vol C Tables 4.2.6.8 and 6.1.1.4'

loop_
_geom_angle_atom_site_label_1
_geom_angle_atom_site_label_2
_geom_angle_atom_site_label_3
_geom_angle
_geom_angle_publ_flag
C11 O4 C12 116.0(3) yes
C9 O2 C10 115.8(2) yes
C3 N1 C13 124.7(2) yes
C3 N1 C16 124.7(2) yes
C13 N1 C16 109.8(2) yes
C3 C2 C1 122.5(2) yes
C3 C2 C11 120.3(2) yes
C1 C2 C11 116.1(2) yes
N1 C3 C2 124.2(2) yes
N1 C3 C4 115.7(2) yes
C2 C3 C4 119.9(2) yes
C3 C4 C5 111.9(2) yes
C3 C4 H42 112.7(15) ?
C5 C4 H42 110.8(14) ?
C3 C4 H41 112.2(14) ?
C5 C4 H41 106.5(14) ?
H42 C4 H41 102.2(19) ?
O1 C9 O2 124.3(2) yes
O1 C9 C1 124.8(3) yes
O2 C9 C1 110.9(2) yes
C8 C1 C2 131.1(2) yes
C8 C1 C9 111.6(2) yes
C2 C1 C9 117.4(2) yes
O3 C11 O4 121.7(2) yes
O3 C11 C2 127.4(2) yes
O4 C11 C2 110.9(2) yes
N1 C13 C14 103.4(3) yes
N1 C13 H132 112.2(14) ?
C14 C13 H132 111.0(14) ?
N1 C13 H131 109.6(18) ?
C14 C13 H131 116.5(17) ?
H132 C13 H131 104(2) ?
N1 C16 C15 104.3(2) yes
N1 C16 H161 111.2(18) ?
C15 C16 H161 107.3(19) ?
N1 C16 H162 108.5(18) ?
C15 C16 H162 114.1(19) ?
H161 C16 H162 111(3) ?
C6 C5 C4 113.0(2) yes
C6 C5 H52 103.9(14) ?
C4 C5 H52 108.4(14) ?
C6 C5 H51 113.5(15) ?
C4 C5 H51 105.5(15) ?
H52 C5 H51 113(2) ?
C1 C8 C7 132.1(3) yes
C1 C8 H81 121.1(16) ?
C7 C8 H81 106.8(16) ?
O5 C7 C8 118.0(3) yes
O5 C7 C6 119.6(3) yes
C8 C7 C6 122.4(3) yes
C7 C6 C5 113.7(3) yes
C7 C6 H62 107.7(17) ?
C5 C6 H62 112.6(16) ?
C7 C6 H61 110.2(16) ?
C5 C6 H61 113.0(16) ?
H62 C6 H61 99(2) ?
O4 C12 H122 112(3) ?
O4 C12 H121 104(2) ?
H122 C12 H121 112(4) ?
O4 C12 H123 111.5(19) ?
H122 C12 H123 109(4) ?
H121 C12 H123 109(3) ?
C15 C14 C13 103.6(3) yes
C15 C14 H142 112.1(19) ?
C13 C14 H142 108.0(18) ?
C15 C14 H141 116(2) ?
C13 C14 H141 114(2) ?
H142 C14 H141 103(3) ?
O2 C10 H10A 109.5 ?
O2 C10 H10B 109.5 ?
H10A C10 H10B 109.5 ?
O2 C10 H10C 109.5 ?
H10A C10 H10C 109.5 ?
H10B C10 H10C 109.5 ?
C14 C15 C16 103.8(3) yes
C14 C15 H15A 111.0 ?
C16 C15 H15A 111.0 ?
C14 C15 H15B 111.0 ?
C16 C15 H15B 111.0 ?
H15A C15 H15B 109.0 ?

loop_
_geom_bond_atom_site_label_1
_geom_bond_atom_site_label_2
_geom_bond_site_symmetry_2
_geom_bond_distance
_geom_bond_publ_flag
O4 C11 . 1.367(3) yes
O4 C12 . 1.444(4) yes
O2 C9 . 1.334(3) yes
O2 C10 . 1.454(3) yes
O3 C11 . 1.209(3) yes
N1 C3 . 1.337(3) yes
N1 C13 . 1.472(4) yes
N1 C16 . 1.481(3) yes
C2 C3 . 1.398(3) yes
C2 C1 . 1.454(3) yes
C2 C11 . 1.462(3) yes
O1 C9 . 1.193(3) yes
C3 C4 . 1.503(4) yes
C4 C5 . 1.530(4) yes
C4 H42 . 1.02(3) ?
C4 H41 . 0.94(2) ?
C9 C1 . 1.526(3) yes
C1 C8 . 1.347(4) yes
O5 C7 . 1.221(3) yes
C13 C14 . 1.512(4) yes
C13 H132 . 0.99(3) ?
C13 H131 . 0.97(3) ?
C16 C15 . 1.505(4) yes
C16 H161 . 1.01(3) ?
C16 H162 . 0.93(3) ?
C5 C6 . 1.522(4) yes
C5 H52 . 1.00(2) ?
C5 H51 . 1.04(3) ?
C8 C7 . 1.457(4) yes
C8 H81 . 0.93(3) ?
C7 C6 . 1.498(4) yes
C6 H62 . 0.98(3) ?
C6 H61 . 0.93(3) ?
C12 H122 . 0.88(5) ?
C12 H121 . 1.08(4) ?
C12 H123 . 0.98(4) ?
C14 C15 . 1.493(4) yes
C14 H142 . 1.04(3) ?
C14 H141 . 0.87(3) ?
C10 H10A . 0.9600 ?
C10 H10B . 0.9600 ?
C10 H10C . 0.9600 ?
C15 H15A . 0.9700 ?
C15 H15B . 0.9700 ?

loop_
_geom_torsion_atom_site_label_1
_geom_torsion_atom_site_label_2
_geom_torsion_atom_site_label_3
_geom_torsion_atom_site_label_4
_geom_torsion
C13 N1 C3 C2 -18.7(4)
C16 N1 C3 C2 172.5(3)
C13 N1 C3 C4 157.1(3)
C16 N1 C3 C4 -11.6(4)
C1 C2 C3 N1 163.8(2)
C11 C2 C3 N1 -28.5(4)
C1 C2 C3 C4 -11.8(4)
C11 C2 C3 C4 155.8(2)
N1 C3 C4 C5 -79.0(3)
C2 C3 C4 C5 97.1(3)
C10 O2 C9 O1 -1.5(4)
C10 O2 C9 C1 -178.9(2)
C3 C2 C1 C8 -41.4(4)
C11 C2 C1 C8 150.4(3)
C3 C2 C1 C9 138.2(2)
C11 C2 C1 C9 -30.0(3)
O1 C9 C1 C8 -33.9(4)
O2 C9 C1 C8 143.5(2)
O1 C9 C1 C2 146.4(3)
O2 C9 C1 C2 -36.2(3)
C12 O4 C11 O3 -11.1(4)
C12 O4 C11 C2 166.6(3)
C3 C2 C11 O3 -24.8(4)
C1 C2 C11 O3 143.7(3)
C3 C2 C11 O4 157.6(2)
C1 C2 C11 O4 -33.9(3)
C3 N1 C13 C14 -154.0(3)
C16 N1 C13 C14 16.2(4)
C3 N1 C16 C15 177.9(2)
C13 N1 C16 C15 7.7(3)
C3 C4 C5 C6 -42.5(4)
C2 C1 C8 C7 -8.2(5)
C9 C1 C8 C7 172.2(3)
C1 C8 C7 O5 -165.6(3)
C1 C8 C7 C6 14.7(5)
O5 C7 C6 C5 -111.2(3)
C8 C7 C6 C5 68.5(4)
C4 C5 C6 C7 -65.9(3)
N1 C13 C14 C15 -34.0(4)
C13 C14 C15 C16 39.2(4)
N1 C16 C15 C14 -28.9(4)

loop_
_cod_related_entry_id
_cod_related_entry_database
_cod_related_entry_code
1 ChemSpider 24732280
